data_7019865
loop_
_publ_author_name
'Sankar, Cheriyedath Raj'
'Kuropatwa, Bryan A.'
'Assoud, Abdeljalil'
'Kleinke, Holger'

_publ_section_title
;
 Structures and properties of the ternary thallium chalcogenides
 Tl(2)MQ(3) (M = Zr, Hf; Q = S, Se).
;
_journal_issue 32
_journal_name_full 'Dalton transactions (Cambridge, England : 2003)'
_journal_page_first 9646
_journal_page_last 9650
_journal_paper_doi 10.1039/c2dt30782k
_journal_volume 41
_journal_year 2012
_chemical_formula_sum 'S3 Tl2 Zr'
_chemical_formula_weight 596.14
_chemical_name_systematic
;
?
;
_space_group_IT_number 11
_symmetry_cell_setting monoclinic
_symmetry_space_group_name_Hall '-P 2yb'
_symmetry_space_group_name_H-M 'P 1 21/m 1'
_atom_sites_solution_hydrogens none
_atom_sites_solution_primary direct
_atom_sites_solution_secondary difmap
_audit_creation_method SHELXL-97
_cell_angle_alpha 90.00
_cell_angle_beta 97.476(2)
_cell_angle_gamma 90.00
_cell_formula_units_Z 2
_cell_length_a 7.9159(10)
_cell_length_b 3.7651(5)
_cell_length_c 10.2756(13)
_cell_measurement_temperature 293(2)
_cell_volume 303.65(7)
_computing_structure_refinement 'SHELXL-97 (Sheldrick, 1997)'
_computing_structure_solution 'SHELXS-97 (Sheldrick, 1990)'
_diffrn_ambient_temperature 293(2)
_diffrn_measured_fraction_theta_full 0.993
_diffrn_measured_fraction_theta_max 0.993
_diffrn_radiation_monochromator graphite
_diffrn_radiation_source 'fine-focus sealed tube'
_diffrn_radiation_type MoK\a
_diffrn_radiation_wavelength 0.71073
_diffrn_reflns_av_R_equivalents 0.0228
_diffrn_reflns_av_sigmaI/netI 0.0313
_diffrn_reflns_limit_h_max 11
_diffrn_reflns_limit_h_min -6
_diffrn_reflns_limit_k_max 4
_diffrn_reflns_limit_k_min -5
_diffrn_reflns_limit_l_max 14
_diffrn_reflns_limit_l_min -14
_diffrn_reflns_number 2327
_diffrn_reflns_theta_full 30.00
_diffrn_reflns_theta_max 30.00
_diffrn_reflns_theta_min 3.06
_exptl_absorpt_coefficient_mu 55.502
_exptl_absorpt_correction_T_max 0.403
_exptl_absorpt_correction_T_min 0.215
_exptl_absorpt_correction_type empirical
_exptl_absorpt_process_details SADABS
_exptl_crystal_colour black
_exptl_crystal_density_diffrn 6.520
_exptl_crystal_density_method 'not measured'
_exptl_crystal_description plate
_exptl_crystal_F_000 500
_exptl_crystal_size_max 0.04
_exptl_crystal_size_mid 0.04
_exptl_crystal_size_min 0.02
_refine_diff_density_max 1.393
_refine_diff_density_min -1.379
_refine_diff_density_rms 0.300
_refine_ls_extinction_coef 0.0042(2)
_refine_ls_extinction_expression Fc^*^=kFc[1+0.001xFc^2^\l^3^/sin(2\q)]^-1/4^
_refine_ls_extinction_method SHELXL
_refine_ls_goodness_of_fit_ref 1.100
_refine_ls_hydrogen_treatment none
_refine_ls_matrix_type full
_refine_ls_number_parameters 38
_refine_ls_number_reflns 1007
_refine_ls_number_restraints 0
_refine_ls_restrained_S_all 1.100
_refine_ls_R_factor_all 0.0360
_refine_ls_R_factor_gt 0.0269
_refine_ls_shift/su_max 0.000
_refine_ls_shift/su_mean 0.000
_refine_ls_structure_factor_coef Fsqd
_refine_ls_weighting_details 'calc w=1/[\s^2^(Fo^2^)+(0.0186P)^2^+0.0000P] where P=(Fo^2^+2Fc^2^)/3'
_refine_ls_weighting_scheme calc
_refine_ls_wR_factor_gt 0.0519
_refine_ls_wR_factor_ref 0.0589
_reflns_number_gt 850
_reflns_number_total 1007
_reflns_threshold_expression >2sigma(I)
_cod_data_source_file c2dt30782k.txt
_cod_data_source_block Tl2ZrS3
_cod_original_sg_symbol_H-M P21/m
_cod_database_code 7019865

loop_
_symmetry_equiv_pos_as_xyz
'x, y, z'
'-x, y+1/2, -z'
'-x, -y, -z'
'x, -y-1/2, z'

loop_
_atom_site_label
_atom_site_type_symbol
_atom_site_fract_x
_atom_site_fract_y
_atom_site_fract_z
_atom_site_U_iso_or_equiv
_atom_site_adp_type
_atom_site_occupancy
_atom_site_symmetry_multiplicity
_atom_site_calc_flag
_atom_site_refinement_flags
Tl1 Tl 0.06374(5) 0.2500 0.66029(4) 0.02600(14) Uani 1 2 d S
Tl2 Tl 0.75009(5) 0.2500 0.00227(3) 0.02429(14) Uani 1 2 d S
Zr1 Zr 0.41111(10) 0.2500 0.33548(7) 0.01063(17) Uani 1 2 d S
S1 S 0.1362(3) 0.2500 0.1927(2) 0.0161(5) Uani 1 2 d S
S2 S 0.4565(3) 0.2500 0.7868(2) 0.0131(4) Uani 1 2 d S
S3 S 0.6888(3) 0.2500 0.51506(19) 0.0105(4) Uani 1 2 d S

loop_
_atom_site_aniso_label
_atom_site_aniso_U_11
_atom_site_aniso_U_22
_atom_site_aniso_U_33
_atom_site_aniso_U_23
_atom_site_aniso_U_13
_atom_site_aniso_U_12
Tl1 0.0263(2) 0.0236(3) 0.0279(2) 0.000 0.00271(16) 0.000
Tl2 0.0291(2) 0.0243(3) 0.01895(18) 0.000 0.00098(14) 0.000
Zr1 0.0111(4) 0.0097(4) 0.0108(3) 0.000 0.0005(3) 0.000
S1 0.0147(10) 0.0161(12) 0.0161(9) 0.000 -0.0035(8) 0.000
S2 0.0162(10) 0.0095(11) 0.0141(9) 0.000 0.0045(8) 0.000
S3 0.0100(9) 0.0108(11) 0.0109(8) 0.000 0.0015(7) 0.000

loop_
_atom_type_symbol
_atom_type_description
_atom_type_scat_dispersion_real
_atom_type_scat_dispersion_imag
_atom_type_scat_source
S S 0.1246 0.1234 'International Tables Vol C Tables 4.2.6.8 and 6.1.1.4'
Zr Zr -2.9673 0.5597 'International Tables Vol C Tables 4.2.6.8 and 6.1.1.4'
Tl Tl -2.8358 9.6688 'International Tables Vol C Tables 4.2.6.8 and 6.1.1.4'

loop_
_geom_angle_atom_site_label_1
_geom_angle_atom_site_label_2
_geom_angle_atom_site_label_3
_geom_angle
_geom_angle_site_symmetry_1
_geom_angle_site_symmetry_3
S1 Tl1 S1 77.97(6) 3_556 3_566
S1 Tl1 S3 73.20(5) 3_556 1_455
S1 Tl1 S3 73.20(5) 3_566 1_455
S1 Tl1 Tl1 51.02(3) 3_556 1_545
S1 Tl1 Tl1 128.98(3) 3_566 1_545
S3 Tl1 Tl1 90.0 1_455 1_545
S1 Tl1 Tl1 128.98(3) 3_556 1_565
S1 Tl1 Tl1 51.02(3) 3_566 1_565
S3 Tl1 Tl1 90.0 1_455 1_565
Tl1 Tl1 Tl1 180.00(2) 1_545 1_565
S1 Tl2 S1 78.59(6) 3_655 3_665
S1 Tl2 S2 77.03(5) 3_655 1_554
S1 Tl2 S2 77.03(5) 3_665 1_554
S1 Tl2 Tl2 50.70(3) 3_655 1_545
S1 Tl2 Tl2 129.30(3) 3_665 1_545
S2 Tl2 Tl2 90.0 1_554 1_545
S1 Tl2 Tl2 129.30(3) 3_655 1_565
S1 Tl2 Tl2 50.70(3) 3_665 1_565
S2 Tl2 Tl2 90.0 1_554 1_565
Tl2 Tl2 Tl2 180.000(12) 1_545 1_565
S1 Zr1 S2 95.40(7) . 3_656
S1 Zr1 S2 95.40(7) . 3_666
S2 Zr1 S2 94.59(7) 3_656 3_666
S1 Zr1 S3 92.21(7) . 3_666
S2 Zr1 S3 172.24(7) 3_656 3_666
S2 Zr1 S3 86.18(5) 3_666 3_666
S1 Zr1 S3 92.21(7) . 3_656
S2 Zr1 S3 86.18(5) 3_656 3_656
S2 Zr1 S3 172.24(7) 3_666 3_656
S3 Zr1 S3 92.04(7) 3_666 3_656
S1 Zr1 S3 173.18(8) . .
S2 Zr1 S3 89.22(6) 3_656 .
S2 Zr1 S3 89.22(6) 3_666 .
S3 Zr1 S3 83.07(6) 3_666 .
S3 Zr1 S3 83.07(6) 3_656 .
Zr1 S1 Tl2 94.60(7) . 3_655
Zr1 S1 Tl2 94.60(7) . 3_665
Tl2 S1 Tl2 78.59(6) 3_655 3_665
Zr1 S1 Tl1 100.59(6) . 3_556
Tl2 S1 Tl1 99.684(17) 3_655 3_556
Tl2 S1 Tl1 164.81(8) 3_665 3_556
Zr1 S1 Tl1 100.59(6) . 3_566
Tl2 S1 Tl1 164.81(8) 3_655 3_566
Tl2 S1 Tl1 99.684(17) 3_665 3_566
Tl1 S1 Tl1 77.97(6) 3_556 3_566
Zr1 S2 Zr1 94.59(7) 3_656 3_666
Zr1 S2 Tl2 92.00(6) 3_656 1_556
Zr1 S2 Tl2 92.00(6) 3_666 1_556
Zr1 S3 Zr1 92.04(6) 3_666 3_656
Zr1 S3 Zr1 96.93(6) 3_666 .
Zr1 S3 Zr1 96.93(6) 3_656 .
Zr1 S3 Tl1 93.45(5) 3_666 1_655
Zr1 S3 Tl1 93.45(5) 3_656 1_655
Zr1 S3 Tl1 165.02(8) . 1_655

loop_
_geom_bond_atom_site_label_1
_geom_bond_atom_site_label_2
_geom_bond_distance
_geom_bond_site_symmetry_2
Tl1 S1 2.9924(18) 3_556
Tl1 S1 2.9924(18) 3_566
Tl1 S3 3.144(2) 1_455
Tl1 Tl1 3.7651(5) 1_545
Tl1 Tl1 3.7651(5) 1_565
Tl2 S1 2.9725(18) 3_655
Tl2 S1 2.9725(18) 3_665
Tl2 S2 2.994(2) 1_554
Tl2 Tl2 3.7651(5) 1_545
Tl2 Tl2 3.7651(5) 1_565
Zr1 S1 2.461(2) .
Zr1 S2 2.5618(15) 3_656
Zr1 S2 2.5618(15) 3_666
Zr1 S3 2.6162(14) 3_666
Zr1 S3 2.6162(14) 3_656
Zr1 S3 2.680(2) .
S1 Tl2 2.9725(18) 3_655
S1 Tl2 2.9725(18) 3_665
S1 Tl1 2.9924(18) 3_556
S1 Tl1 2.9924(18) 3_566
S2 Zr1 2.5618(15) 3_656
S2 Zr1 2.5618(15) 3_666
S2 Tl2 2.994(2) 1_556
S3 Zr1 2.6162(14) 3_666
S3 Zr1 2.6162(14) 3_656
S3 Tl1 3.144(2) 1_655
